data_1519336
loop_
_publ_author_name
'Pelter, Andy'
'Coles, Simon J.'
'Hursthouse, Michael B.'

_publ_section_title
;
 C21H25NO2
;
_journal_name_full 'Crystal Structure Report Archive'
_journal_page_first 779
_journal_year 2001
_chemical_formula_sum 'C21 H25 N O2'
_chemical_formula_weight 323.42
_space_group_IT_number 9
_symmetry_cell_setting monoclinic
_symmetry_space_group_name_Hall 'C -2yc'
_symmetry_space_group_name_H-M 'C 1 c 1'
_atom_sites_solution_hydrogens geom
_atom_sites_solution_primary direct
_atom_sites_solution_secondary difmap
_cell_angle_alpha 90.00
_cell_angle_beta 102.48(3)
_cell_angle_gamma 90.00
_cell_formula_units_Z 8
_cell_length_a 7.7318(15)
_cell_length_b 27.917(6)
_cell_length_c 16.430(3)
_cell_measurement_reflns_used 10855
_cell_measurement_temperature 150(2)
_cell_measurement_theta_max 27.48
_cell_measurement_theta_min 2.91
_cell_volume 3462.6(13)
_computing_cell_refinement 'DENZO, COLLECT'
_computing_data_reduction 'DENZO, COLLECT'
_computing_molecular_graphics 'CAMERON (Watkin, Pearce 1995)'
_computing_structure_refinement 'SHELXL-97 (Sheldrick, 1997)'
_computing_structure_solution 'SHELXS-97 (Sheldrick, 1990)'
_diffrn_ambient_temperature 150(2)
_diffrn_detector_area_resol_mean 9.091
_diffrn_measured_fraction_theta_full 0.995
_diffrn_measured_fraction_theta_max 0.995
_diffrn_measurement_device_type 'Nonius KappaCCD Area Detector'
_diffrn_measurement_method '\\f and \\w scans to fill Ewald Sphere'
_diffrn_radiation_monochromator graphite
_diffrn_radiation_source 'Nonius FR591 rotating anode'
_diffrn_radiation_type MoK\a
_diffrn_radiation_wavelength 0.71073
_diffrn_reflns_av_R_equivalents 0.1322
_diffrn_reflns_av_sigmaI/netI 0.1751
_diffrn_reflns_limit_h_max 8
_diffrn_reflns_limit_h_min -9
_diffrn_reflns_limit_k_max 34
_diffrn_reflns_limit_k_min -32
_diffrn_reflns_limit_l_max 20
_diffrn_reflns_limit_l_min -17
_diffrn_reflns_number 11415
_diffrn_reflns_theta_full 25.99
_diffrn_reflns_theta_max 25.99
_diffrn_reflns_theta_min 2.92
_exptl_absorpt_coefficient_mu 0.079
_exptl_absorpt_correction_T_max 0.9984
_exptl_absorpt_correction_T_min 0.9616
_exptl_crystal_colour needle
_exptl_crystal_density_diffrn 1.241
_exptl_crystal_density_method 'not measured'
_exptl_crystal_description colourless
_exptl_crystal_F_000 1392
_exptl_crystal_size_max 0.50
_exptl_crystal_size_mid 0.08
_exptl_crystal_size_min 0.02
_refine_diff_density_max 0.520
_refine_diff_density_min -0.430
_refine_diff_density_rms 0.104
_refine_ls_abs_structure_details 'Flack H D (1983), Acta Cryst. A39, 876-881'
_refine_ls_abs_structure_Flack 9(4)
_refine_ls_extinction_coef 0.0115(17)
_refine_ls_extinction_expression Fc^*^=kFc[1+0.001xFc^2^\l^3^/sin(2\q)]^-1/4^
_refine_ls_extinction_method SHELXL
_refine_ls_goodness_of_fit_ref 1.015
_refine_ls_hydrogen_treatment constr
_refine_ls_matrix_type full
_refine_ls_number_parameters 452
_refine_ls_number_reflns 5912
_refine_ls_number_restraints 2
_refine_ls_restrained_S_all 1.014
_refine_ls_R_factor_all 0.1774
_refine_ls_R_factor_gt 0.1084
_refine_ls_shift/su_max 0.016
_refine_ls_shift/su_mean 0.001
_refine_ls_structure_factor_coef Fsqd
_refine_ls_weighting_details 'calc w=1/[\s^2^(Fo^2^)+(0.1532P)^2^+0.0000P] where P=(Fo^2^+2Fc^2^)/3'
_refine_ls_weighting_scheme calc
_refine_ls_wR_factor_gt 0.2424
_refine_ls_wR_factor_ref 0.2832
_reflns_number_gt 3260
_reflns_number_total 5912
_reflns_threshold_expression >2sigma(I)
_cod_data_source_file eCrystal-779.cif
_cod_data_source_block s92
_cod_depositor_comments
;
Citation :
Pelter, Andy and Coles, Simon J. and Hursthouse, Michael B. (2001) 
University of Southampton, Crystal Structure Report Archive. 

More at:
http://ecrystals.chem.soton.ac.uk/779/

The following automatic conversions were performed:

'_symmetry_cell_setting' value 'Monoclinic' changed to 'monoclinic'
according to the built-in table from CIF Core dictionary named
'cif_core.dic' version 2.4.1 from 2010-06-29.

Automatic conversion script
Id: cif_fix_values 3105 2015-03-04 15:46:00Z robertas 
;
_cod_original_cell_volume 3462.6(12)
_cod_original_sg_symbol_H-M Cc
_cod_database_code 1519336

loop_
_symmetry_equiv_pos_as_xyz
'x, y, z'
'x, -y, z+1/2'
'x+1/2, y+1/2, z'
'x+1/2, -y+1/2, z+1/2'

loop_
_atom_site_label
_atom_site_type_symbol
_atom_site_fract_x
_atom_site_fract_y
_atom_site_fract_z
_atom_site_U_iso_or_equiv
_atom_site_adp_type
_atom_site_occupancy
_atom_site_symmetry_multiplicity
_atom_site_calc_flag
_atom_site_refinement_flags
_atom_site_disorder_assembly
_atom_site_disorder_group
C1 C 1.0586(11) 0.2182(3) 0.2858(5) 0.056(2) Uani 1 1 d . . .
C2 C 1.0495(10) 0.2328(3) 0.2032(5) 0.058(2) Uani 1 1 d . . .
H2 H 1.1264 0.2187 0.1721 0.070 Uiso 1 1 calc R . .
C3 C 0.9290(12) 0.2678(3) 0.1662(6) 0.058(2) Uani 1 1 d . . .
H3 H 0.9327 0.2796 0.1124 0.070 Uiso 1 1 calc R . .
C4 C 0.8054(12) 0.2851(3) 0.2070(6) 0.057(2) Uani 1 1 d . . .
C5 C 0.8373(11) 0.2789(3) 0.2926(6) 0.058(2) Uani 1 1 d . . .
H5 H 0.7748 0.2973 0.3255 0.070 Uiso 1 1 calc R . .
C6 C 0.9624(11) 0.2451(3) 0.3297(5) 0.052(2) Uani 1 1 d . . .
C7 C 0.6271(13) 0.3046(4) 0.1626(8) 0.086(3) Uani 1 1 d . . .
H7A H 0.6392 0.3201 0.1099 0.103 Uiso 1 1 calc R . .
H7B H 0.5879 0.3293 0.1979 0.103 Uiso 1 1 calc R . .
C8 C 0.4837(11) 0.2643(3) 0.1429(5) 0.061(2) Uani 1 1 d . . .
H8A H 0.3812 0.2736 0.1667 0.073 Uiso 1 1 calc R . .
H8B H 0.4416 0.2619 0.0817 0.073 Uiso 1 1 calc R . .
C9 C 0.5493(8) 0.2151(3) 0.1771(4) 0.0408(17) Uani 1 1 d . . .
C10 C 0.5421(10) 0.2023(2) 0.2593(4) 0.0410(17) Uani 1 1 d . . .
H10 H 0.4553 0.2165 0.2848 0.049 Uiso 1 1 calc R . .
C11 C 0.6598(9) 0.1695(2) 0.3030(4) 0.0388(16) Uani 1 1 d . . .
C12 C 0.7912(10) 0.1489(3) 0.2675(4) 0.0470(18) Uani 1 1 d . . .
C13 C 0.7722(9) 0.1546(3) 0.1826(4) 0.0446(18) Uani 1 1 d . . .
H13 H 0.8430 0.1360 0.1540 0.054 Uiso 1 1 calc R . .
C14 C 0.6535(10) 0.1865(3) 0.1390(4) 0.0480(19) Uani 1 1 d . . .
H14 H 0.6425 0.1891 0.0805 0.058 Uiso 1 1 calc R . .
C15 C 0.9723(10) 0.1326(3) 0.3206(5) 0.056(2) Uani 1 1 d . . .
H15A H 1.0026 0.1007 0.3015 0.067 Uiso 1 1 calc R . .
H15B H 0.9639 0.1299 0.3797 0.067 Uiso 1 1 calc R . .
C16 C 1.1236(11) 0.1696(3) 0.3131(6) 0.067(2) Uani 1 1 d . . .
H16A H 1.2066 0.1722 0.3680 0.081 Uiso 1 1 calc R . .
H16B H 1.1909 0.1569 0.2730 0.081 Uiso 1 1 calc R . .
C17 C 0.6521(10) 0.1620(3) 0.3945(4) 0.0438(17) Uani 1 1 d . . .
C18 C 0.5204(11) 0.0821(2) 0.3581(4) 0.0488(19) Uani 1 1 d . . .
H18A H 0.4992 0.0946 0.3004 0.059 Uiso 1 1 calc R . .
H18B H 0.4051 0.0714 0.3686 0.059 Uiso 1 1 calc R . .
C19 C 0.6415(15) 0.0399(3) 0.3650(6) 0.075(3) Uani 1 1 d . . .
H19A H 0.7498 0.0491 0.3471 0.113 Uiso 1 1 calc R . .
H19B H 0.5823 0.0139 0.3295 0.113 Uiso 1 1 calc R . .
H19C H 0.6719 0.0290 0.4231 0.113 Uiso 1 1 calc R . .
C20 C 0.5724(12) 0.1150(3) 0.5041(4) 0.057(2) Uani 1 1 d . . .
H20A H 0.5705 0.0805 0.5175 0.068 Uiso 1 1 calc R A 1
H20B H 0.6770 0.1294 0.5416 0.068 Uiso 1 1 calc R A 1
C21 C 0.416(2) 0.1370(5) 0.5189(8) 0.068(5) Uani 0.645(19) 1 d P B 1
H21A H 0.3979 0.1272 0.5737 0.102 Uiso 0.645(19) 1 calc PR B 1
H21B H 0.3144 0.1270 0.4757 0.102 Uiso 0.645(19) 1 calc PR B 1
H21C H 0.4287 0.1719 0.5174 0.102 Uiso 0.645(19) 1 calc PR B 1
C21' C 0.761(3) 0.1106(7) 0.5541(16) 0.063(8) Uani 0.355(19) 1 d P B 2
H21D H 0.8419 0.1266 0.5242 0.094 Uiso 0.355(19) 1 calc PR B 2
H21E H 0.7932 0.0766 0.5615 0.094 Uiso 0.355(19) 1 calc PR B 2
H21F H 0.7709 0.1256 0.6088 0.094 Uiso 0.355(19) 1 calc PR B 2
N1 N 0.5893(8) 0.12075(19) 0.4160(3) 0.0440(14) Uani 1 1 d . B .
O1 O 0.9847(9) 0.2358(2) 0.4146(4) 0.0782(19) Uani 1 1 d . . .
H1 H 0.8974 0.2201 0.4230 0.117 Uiso 1 1 calc R . .
O2 O 0.6999(9) 0.19478(19) 0.4458(3) 0.0665(17) Uani 1 1 d . . .
C22 C 0.9289(11) 0.4664(3) 0.5151(5) 0.059(2) Uani 1 1 d . . .
C23 C 0.9883(13) 0.4791(4) 0.5949(6) 0.074(3) Uani 1 1 d . . .
H23 H 1.0965 0.4654 0.6244 0.088 Uiso 1 1 calc R . .
C24 C 0.9045(15) 0.5096(4) 0.6353(6) 0.075(3) Uani 1 1 d . . .
H24 H 0.9535 0.5162 0.6924 0.090 Uiso 1 1 calc R . .
C25 C 0.7495(17) 0.5320(4) 0.5972(7) 0.080(3) Uani 1 1 d . . .
C26 C 0.7046(9) 0.5267(2) 0.5107(6) 0.056(2) Uani 1 1 d . . .
H26 H 0.6105 0.5452 0.4791 0.067 Uiso 1 1 calc R . .
C27 C 0.7951(11) 0.4951(3) 0.4702(5) 0.056(2) Uani 1 1 d . . .
C28 C 0.6067(18) 0.5481(4) 0.6414(10) 0.126(5) Uani 1 1 d . . .
H28A H 0.5359 0.5736 0.6078 0.152 Uiso 1 1 calc R . .
H28B H 0.6642 0.5623 0.6958 0.152 Uiso 1 1 calc R . .
C29 C 0.4776(13) 0.5073(3) 0.6572(6) 0.062(2) Uani 1 1 d . . .
H29A H 0.4905 0.5028 0.7180 0.075 Uiso 1 1 calc R . .
H29B H 0.3538 0.5171 0.6337 0.075 Uiso 1 1 calc R . .
C30 C 0.5134(10) 0.4610(2) 0.6191(4) 0.0436(18) Uani 1 1 d . . .
C31 C 0.6539(10) 0.4316(3) 0.6574(4) 0.0494(19) Uani 1 1 d . . .
H31 H 0.6952 0.4336 0.7161 0.059 Uiso 1 1 calc R . .
C32 C 0.7342(10) 0.4002(3) 0.6134(5) 0.052(2) Uani 1 1 d . . .
H32 H 0.8279 0.3805 0.6422 0.062 Uiso 1 1 calc R . .
C33 C 0.6792(9) 0.3966(2) 0.5248(4) 0.0402(17) Uani 1 1 d . . .
C34 C 0.5163(8) 0.4160(2) 0.4917(4) 0.0354(16) Uani 1 1 d . . .
C35 C 0.4351(8) 0.4485(3) 0.5362(4) 0.0408(17) Uani 1 1 d . . .
H35 H 0.3249 0.4624 0.5101 0.049 Uiso 1 1 calc R . .
C36 C 0.8122(10) 0.3815(3) 0.4754(5) 0.0526(19) Uani 1 1 d . . .
H36A H 0.7523 0.3789 0.4159 0.063 Uiso 1 1 calc R . .
H36B H 0.8585 0.3494 0.4945 0.063 Uiso 1 1 calc R . .
C37 C 0.9665(14) 0.4163(3) 0.4837(7) 0.079(3) Uani 1 1 d . . .
H37A H 0.9979 0.4197 0.4286 0.095 Uiso 1 1 calc R . .
H37B H 1.0704 0.4025 0.5226 0.095 Uiso 1 1 calc R . .
C38 C 0.4292(10) 0.4097(2) 0.3998(4) 0.0446(18) Uani 1 1 d . . .
C39 C 0.2468(12) 0.3630(3) 0.2892(4) 0.060(2) Uani 1 1 d . . .
H39A H 0.3267 0.3737 0.2532 0.072 Uiso 1 1 calc R . .
H39B H 0.2221 0.3285 0.2784 0.072 Uiso 1 1 calc R . .
C40 C 0.0817(16) 0.3898(3) 0.2682(6) 0.087(3) Uani 1 1 d . . .
H40A H -0.0005 0.3778 0.3013 0.130 Uiso 1 1 calc R . .
H40B H 0.0289 0.3858 0.2088 0.130 Uiso 1 1 calc R . .
H40C H 0.1055 0.4238 0.2805 0.130 Uiso 1 1 calc R . .
C41 C 0.3017(10) 0.3332(2) 0.4360(4) 0.0443(18) Uani 1 1 d . . .
H41A H 0.1756 0.3237 0.4201 0.053 Uiso 1 1 calc R . .
H41B H 0.3230 0.3469 0.4929 0.053 Uiso 1 1 calc R . .
C42 C 0.4172(13) 0.2892(2) 0.4366(5) 0.065(2) Uani 1 1 d . . .
H42A H 0.4006 0.2764 0.3799 0.097 Uiso 1 1 calc R . .
H42B H 0.3838 0.2649 0.4733 0.097 Uiso 1 1 calc R . .
H42C H 0.5417 0.2980 0.4570 0.097 Uiso 1 1 calc R . .
N2 N 0.3363(8) 0.36985(18) 0.3785(3) 0.0402(14) Uani 1 1 d . . .
O3 O 0.7417(11) 0.4864(3) 0.3847(3) 0.098(3) Uani 1 1 d . . .
H3A H 0.6342 0.4787 0.3733 0.147 Uiso 1 1 calc R . .
O4 O 0.4441(8) 0.44101(19) 0.3482(3) 0.0722(19) Uani 1 1 d . . .

loop_
_atom_site_aniso_label
_atom_site_aniso_U_11
_atom_site_aniso_U_22
_atom_site_aniso_U_33
_atom_site_aniso_U_23
_atom_site_aniso_U_13
_atom_site_aniso_U_12
C1 0.070(5) 0.047(5) 0.051(5) 0.002(4) 0.010(4) -0.020(4)
C2 0.054(5) 0.058(5) 0.062(6) -0.017(4) 0.013(4) -0.010(4)
C3 0.080(6) 0.044(5) 0.053(5) 0.002(4) 0.019(4) -0.014(4)
C4 0.073(6) 0.030(4) 0.071(6) 0.005(4) 0.023(5) -0.005(4)
C5 0.080(6) 0.032(4) 0.071(6) -0.015(4) 0.035(5) -0.010(4)
C6 0.075(5) 0.040(4) 0.038(5) -0.010(4) 0.008(4) -0.017(4)
C7 0.073(6) 0.066(6) 0.122(9) 0.018(6) 0.024(6) -0.002(5)
C8 0.062(5) 0.078(6) 0.043(5) 0.017(4) 0.015(4) 0.008(4)
C9 0.033(4) 0.056(5) 0.032(4) 0.000(3) 0.003(3) -0.010(3)
C10 0.057(4) 0.034(4) 0.035(4) -0.004(3) 0.015(3) -0.001(3)
C11 0.048(4) 0.042(4) 0.025(4) -0.010(3) 0.006(3) 0.000(3)
C12 0.065(5) 0.038(4) 0.038(4) 0.002(3) 0.010(3) 0.004(4)
C13 0.054(4) 0.048(5) 0.032(4) -0.017(4) 0.011(3) -0.003(4)
C14 0.076(5) 0.049(5) 0.020(4) 0.003(3) 0.013(3) -0.007(4)
C15 0.058(5) 0.064(5) 0.045(5) 0.002(4) 0.007(4) 0.009(4)
C16 0.048(5) 0.076(6) 0.073(6) -0.003(5) 0.004(4) -0.003(4)
C17 0.070(5) 0.040(4) 0.023(4) -0.007(3) 0.014(3) -0.012(4)
C18 0.085(5) 0.031(4) 0.030(4) 0.000(3) 0.012(4) -0.013(4)
C19 0.118(8) 0.046(5) 0.062(6) -0.010(4) 0.021(5) -0.012(5)
C20 0.092(6) 0.053(5) 0.024(4) 0.006(4) 0.010(4) -0.019(5)
C21 0.131(14) 0.058(9) 0.025(7) 0.009(6) 0.037(7) 0.003(8)
C21' 0.10(2) 0.026(12) 0.067(17) -0.002(10) 0.037(14) 0.024(11)
N1 0.075(4) 0.036(3) 0.020(3) -0.004(2) 0.008(3) -0.012(3)
O1 0.112(5) 0.077(4) 0.043(3) -0.022(3) 0.011(3) -0.038(4)
O2 0.123(5) 0.051(3) 0.029(3) -0.014(2) 0.025(3) -0.027(3)
C22 0.060(5) 0.074(6) 0.048(5) 0.001(4) 0.023(4) -0.011(5)
C23 0.069(6) 0.083(7) 0.063(7) 0.009(6) 0.001(5) -0.020(5)
C24 0.088(8) 0.081(7) 0.054(6) -0.024(5) 0.011(6) -0.041(6)
C25 0.114(9) 0.056(6) 0.082(8) -0.027(5) 0.051(7) -0.042(6)
C26 0.043(4) 0.021(4) 0.104(8) 0.008(4) 0.016(4) -0.013(3)
C27 0.070(5) 0.056(5) 0.038(4) 0.008(4) 0.005(4) -0.018(4)
C28 0.145(11) 0.086(8) 0.172(14) -0.081(9) 0.087(10) -0.043(8)
C29 0.081(6) 0.061(5) 0.049(5) -0.018(4) 0.022(4) -0.010(4)
C30 0.063(5) 0.040(4) 0.030(4) -0.003(3) 0.015(3) -0.012(3)
C31 0.060(5) 0.065(5) 0.023(4) 0.011(4) 0.010(3) -0.006(4)
C32 0.064(5) 0.044(5) 0.043(5) 0.023(4) 0.002(4) -0.002(4)
C33 0.044(4) 0.036(4) 0.039(4) -0.002(3) 0.004(3) -0.006(3)
C34 0.041(4) 0.030(4) 0.032(4) -0.003(3) 0.001(3) -0.008(3)
C35 0.028(3) 0.054(4) 0.039(4) 0.008(3) 0.004(3) -0.006(3)
C36 0.064(5) 0.041(4) 0.051(5) 0.003(4) 0.009(4) 0.002(4)
C37 0.089(7) 0.072(6) 0.083(7) -0.023(5) 0.036(5) 0.000(5)
C38 0.074(5) 0.033(4) 0.022(4) -0.001(3) 0.001(3) -0.004(4)
C39 0.105(7) 0.046(5) 0.021(4) -0.002(3) -0.006(4) -0.016(4)
C40 0.135(9) 0.051(5) 0.049(5) -0.015(4) -0.036(5) 0.008(6)
C41 0.076(5) 0.029(4) 0.025(4) 0.007(3) 0.004(3) -0.017(3)
C42 0.109(7) 0.031(4) 0.050(5) -0.001(4) 0.012(4) 0.003(4)
N2 0.077(4) 0.029(3) 0.010(3) 0.002(2) 0.000(2) -0.013(3)
O3 0.141(6) 0.125(6) 0.025(3) 0.005(3) 0.011(3) -0.068(5)
O4 0.124(5) 0.054(3) 0.026(3) 0.016(3) -0.011(3) -0.038(3)

loop_
_atom_type_symbol
_atom_type_description
_atom_type_scat_dispersion_real
_atom_type_scat_dispersion_imag
_atom_type_scat_source
C C 0.0033 0.0016 'International Tables Vol C Tables 4.2.6.8 and 6.1.1.4'
H H 0.0000 0.0000 'International Tables Vol C Tables 4.2.6.8 and 6.1.1.4'
N N 0.0061 0.0033 'International Tables Vol C Tables 4.2.6.8 and 6.1.1.4'
O O 0.0106 0.0060 'International Tables Vol C Tables 4.2.6.8 and 6.1.1.4'

loop_
_geom_angle_atom_site_label_1
_geom_angle_atom_site_label_2
_geom_angle_atom_site_label_3
_geom_angle
_geom_angle_site_symmetry_1
_geom_angle_site_symmetry_3
C6 C1 C2 115.5(7) . .
C6 C1 C16 122.1(7) . .
C2 C1 C16 120.1(8) . .
C3 C2 C1 120.9(8) . .
C4 C3 C2 120.4(8) . .
C3 C4 C5 117.6(8) . .
C3 C4 C7 123.4(9) . .
C5 C4 C7 118.5(8) . .
C4 C5 C6 118.9(7) . .
C1 C6 O1 117.4(7) . .
C1 C6 C5 123.1(7) . .
O1 C6 C5 119.3(7) . .
C4 C7 C8 111.8(8) . .
C9 C8 C7 114.0(7) . .
C14 C9 C10 115.9(6) . .
C14 C9 C8 122.3(6) . .
C10 C9 C8 120.0(6) . .
C11 C10 C9 120.6(6) . .
C10 C11 C12 120.9(6) . .
C10 C11 C17 116.2(6) . .
C12 C11 C17 122.6(6) . .
C13 C12 C11 116.5(6) . .
C13 C12 C15 119.3(7) . .
C11 C12 C15 122.3(6) . .
C14 C13 C12 121.2(6) . .
C13 C14 C9 122.2(6) . .
C12 C15 C16 110.9(6) . .
C1 C16 C15 114.3(6) . .
O2 C17 N1 122.0(6) . .
O2 C17 C11 119.7(6) . .
N1 C17 C11 118.3(6) . .
N1 C18 C19 113.5(7) . .
C21 C20 N1 112.1(8) . .
C21 C20 C21' 134.2(12) . .
N1 C20 C21' 104.9(11) . .
C17 N1 C18 124.8(5) . .
C17 N1 C20 117.8(5) . .
C18 N1 C20 117.2(6) . .
C23 C22 C27 115.3(9) . .
C23 C22 C37 121.2(9) . .
C27 C22 C37 121.2(8) . .
C24 C23 C22 123.8(10) . .
C23 C24 C25 122.3(9) . .
C24 C25 C26 114.6(9) . .
C24 C25 C28 124.8(12) . .
C26 C25 C28 118.2(12) . .
C27 C26 C25 121.1(8) . .
C26 C27 C22 120.6(8) . .
C26 C27 O3 121.5(8) . .
C22 C27 O3 117.4(8) . .
C25 C28 C29 114.6(8) . .
C30 C29 C28 112.2(7) . .
C31 C30 C35 114.8(6) . .
C31 C30 C29 121.1(7) . .
C35 C30 C29 122.8(7) . .
C32 C31 C30 122.4(7) . .
C31 C32 C33 120.9(7) . .
C34 C33 C32 115.0(7) . .
C34 C33 C36 125.0(6) . .
C32 C33 C36 118.8(6) . .
C33 C34 C35 121.8(6) . .
C33 C34 C38 121.3(6) . .
C35 C34 C38 116.2(6) . .
C34 C35 C30 121.3(6) . .
C33 C36 C37 112.8(6) . .
C36 C37 C22 114.1(7) . .
O4 C38 N2 122.3(6) . .
O4 C38 C34 120.6(6) . .
N2 C38 C34 117.0(6) . .
C40 C39 N2 111.4(7) . .
N2 C41 C42 112.5(6) . .
C38 N2 C41 125.6(5) . .
C38 N2 C39 118.4(5) . .
C41 N2 C39 115.9(5) . .

loop_
_geom_bond_atom_site_label_1
_geom_bond_atom_site_label_2
_geom_bond_distance
_geom_bond_site_symmetry_2
C1 C6 1.368(11) .
C1 C2 1.404(11) .
C1 C16 1.482(11) .
C2 C3 1.395(12) .
C3 C4 1.369(12) .
C4 C5 1.385(12) .
C4 C7 1.515(14) .
C5 C6 1.393(11) .
C6 O1 1.392(10) .
C7 C8 1.564(13) .
C8 C9 1.529(11) .
C9 C14 1.376(10) .
C9 C10 1.410(9) .
C10 C11 1.379(9) .
C11 C12 1.400(10) .
C11 C17 1.531(9) .
C12 C13 1.380(10) .
C12 C15 1.549(11) .
C13 C14 1.366(10) .
C15 C16 1.585(12) .
C17 O2 1.245(8) .
C17 N1 1.328(8) .
C18 N1 1.462(8) .
C18 C19 1.493(12) .
C20 C21 1.421(17) .
C20 N1 1.490(9) .
C20 C21' 1.52(3) .
C22 C23 1.339(12) .
C22 C27 1.388(12) .
C22 C37 1.541(12) .
C23 C24 1.332(14) .
C24 C25 1.376(16) .
C25 C26 1.396(13) .
C25 C28 1.516(16) .
C26 C27 1.384(11) .
C27 O3 1.396(10) .
C28 C29 1.574(15) .
C29 C30 1.488(10) .
C30 C31 1.397(10) .
C30 C35 1.410(10) .
C31 C32 1.368(11) .
C32 C33 1.429(10) .
C33 C34 1.371(9) .
C33 C36 1.502(11) .
C34 C35 1.396(9) .
C34 C38 1.525(9) .
C36 C37 1.521(12) .
C38 O4 1.239(8) .
C38 N2 1.330(8) .
C39 C40 1.455(14) .
C39 N2 1.493(8) .
C41 N2 1.456(8) .
C41 C42 1.518(11) .
